data_7016249
loop_
_publ_author_name
'Sultan, Muhammad'
'Tahir, Asif Ali'
'Mazhar, Muhammad'
'Upul Wijayantha, K. G.'
'Zeller, Matthias'

_publ_section_title
;
 Isostructural copper-zinc mixed metal complexes for single source
 deposition of Cu-ZnO composite thin films.
;
_journal_issue 31
_journal_name_full 'Dalton transactions (Cambridge, England : 2003)'
_journal_page_first 7889
_journal_page_last 7897
_journal_paper_doi 10.1039/c1dt10560d
_journal_volume 40
_journal_year 2011
_chemical_formula_moiety 'C18 H31 Cl Cu3 F9 N3 O10 Zn, C4 H8 O'
_chemical_formula_sum 'C22 H39 Cl Cu3 F9 N3 O11 Zn'
_chemical_formula_weight 984.00
_chemical_name_systematic
;
?
;
_space_group_IT_number 12
_symmetry_cell_setting monoclinic
_symmetry_space_group_name_Hall '-C 2y'
_symmetry_space_group_name_H-M 'C 1 2/m 1'
_atom_sites_solution_hydrogens geom
_atom_sites_solution_primary direct
_atom_sites_solution_secondary difmap
_audit_creation_method SHELXL-97
_cell_angle_alpha 90.00
_cell_angle_beta 94.628(2)
_cell_angle_gamma 90.00
_cell_formula_units_Z 4
_cell_length_a 16.4206(18)
_cell_length_b 12.2146(14)
_cell_length_c 17.766(2)
_cell_measurement_reflns_used 6398
_cell_measurement_temperature 100(2)
_cell_measurement_theta_max 30.50
_cell_measurement_theta_min 2.30
_cell_volume 3551.7(7)
_computing_cell_refinement 'SAINT+ 6.45 (Bruker, 2003)'
_computing_data_collection 'SMART 5.630 (Bruker, 1997-2002)'
_computing_data_reduction 'SAINT+ 6.45'
_computing_molecular_graphics 'SHELXTL 6.14'
_computing_publication_material 'SHELXTL 6.14'
_computing_structure_refinement 'SHELXTL 6.14'
_computing_structure_solution 'SHELXTL 6.14 (Bruker, 2000-2003)'
_diffrn_ambient_temperature 100(2)
_diffrn_measured_fraction_theta_full 0.999
_diffrn_measured_fraction_theta_max 0.999
_diffrn_measurement_device_type 'Bruker AXS SMART APEX CCD diffractometer'
_diffrn_measurement_method '\w scans'
_diffrn_radiation_monochromator graphite
_diffrn_radiation_source 'fine-focus sealed tube'
_diffrn_radiation_type MoK\a
_diffrn_radiation_wavelength 0.71073
_diffrn_reflns_av_R_equivalents 0.0167
_diffrn_reflns_av_sigmaI/netI 0.0164
_diffrn_reflns_limit_h_max 21
_diffrn_reflns_limit_h_min -21
_diffrn_reflns_limit_k_max 12
_diffrn_reflns_limit_k_min -16
_diffrn_reflns_limit_l_max 23
_diffrn_reflns_limit_l_min -23
_diffrn_reflns_number 15141
_diffrn_reflns_theta_full 28.28
_diffrn_reflns_theta_max 28.28
_diffrn_reflns_theta_min 1.15
_diffrn_standards_number 0
_exptl_absorpt_coefficient_mu 2.617
_exptl_absorpt_correction_T_max 0.380
_exptl_absorpt_correction_T_min 0.326
_exptl_absorpt_correction_type multi-scan
_exptl_absorpt_process_details 'SADABS (Sheldrick, 2007)'
_exptl_crystal_colour blue
_exptl_crystal_density_diffrn 1.840
_exptl_crystal_density_method 'not measured'
_exptl_crystal_description block
_exptl_crystal_F_000 1980
_exptl_crystal_size_max 0.65
_exptl_crystal_size_mid 0.46
_exptl_crystal_size_min 0.37
_refine_diff_density_max 0.529
_refine_diff_density_min -0.588
_refine_diff_density_rms 0.069
_refine_ls_extinction_method none
_refine_ls_goodness_of_fit_ref 1.071
_refine_ls_hydrogen_treatment mixed
_refine_ls_matrix_type full
_refine_ls_number_parameters 390
_refine_ls_number_reflns 4606
_refine_ls_number_restraints 288
_refine_ls_restrained_S_all 1.081
_refine_ls_R_factor_all 0.0298
_refine_ls_R_factor_gt 0.0258
_refine_ls_shift/su_max 0.002
_refine_ls_shift/su_mean 0.000
_refine_ls_structure_factor_coef Fsqd
_refine_ls_weighting_details 'calc w=1/[\s^2^(Fo^2^)+(0.0261P)^2^+7.3260P] where P=(Fo^2^+2Fc^2^)/3'
_refine_ls_weighting_scheme calc
_refine_ls_wR_factor_gt 0.0601
_refine_ls_wR_factor_ref 0.0648
_reflns_number_gt 4186
_reflns_number_total 4606
_reflns_threshold_expression I>2\s(I)
_cod_data_source_file c1dt10560d.txt
_cod_data_source_block 07mz450m
_cod_depositor_comments
;
The following automatic conversions were performed:

'_symmetry_cell_setting' value 'Monoclinic' changed to 'monoclinic'
according to /home/saulius/struct/CIF-dictionaries/cif_core.dic
dictionary named 'cif_core.dic' version 2.4.1 from 2010-06-29.

Automatic conversion script
Id: cif_fix_values 1715 2011-07-08 13:25:40Z adriana 
;
_cod_original_cell_volume 3551.8(7)
_cod_original_sg_symbol_H-M C2/m
_cod_database_code 7016249

loop_
_symmetry_equiv_pos_as_xyz
'x, y, z'
'-x, y, -z'
'x+1/2, y+1/2, z'
'-x+1/2, y+1/2, -z'
'-x, -y, -z'
'x, -y, z'
'-x+1/2, -y+1/2, -z'
'x+1/2, -y+1/2, z'

loop_
_atom_site_label
_atom_site_type_symbol
_atom_site_fract_x
_atom_site_fract_y
_atom_site_fract_z
_atom_site_U_iso_or_equiv
_atom_site_adp_type
_atom_site_occupancy
_atom_site_symmetry_multiplicity
_atom_site_calc_flag
_atom_site_refinement_flags
_atom_site_disorder_assembly
_atom_site_disorder_group
C1 C 0.6513(2) 0.3678(3) 0.45670(19) 0.0212(7) Uani 0.50 1 d PDU . -1
H1A H 0.6379 0.4125 0.5005 0.025 Uiso 0.50 1 calc PR . -1
H1B H 0.7046 0.3318 0.4693 0.025 Uiso 0.50 1 calc PR . -1
C2 C 0.5854(3) 0.2820(3) 0.4393(2) 0.0194(8) Uani 0.50 1 d PDU . -1
H2A H 0.5906 0.2236 0.4780 0.023 Uiso 0.50 1 calc PR . -1
H2B H 0.5309 0.3161 0.4409 0.023 Uiso 0.50 1 calc PR . -1
C3 C 0.6673(4) 0.1650(6) 0.3621(5) 0.0237(15) Uani 0.50 1 d PDU . -1
H3A H 0.6604 0.0980 0.3912 0.036 Uiso 0.50 1 calc PR . -1
H3B H 0.7147 0.2057 0.3843 0.036 Uiso 0.50 1 calc PR . -1
H3C H 0.6758 0.1460 0.3097 0.036 Uiso 0.50 1 calc PR . -1
C4 C 0.5201(3) 0.1673(3) 0.3404(3) 0.0246(8) Uani 0.50 1 d PDU . -1
H4A H 0.5192 0.1021 0.3726 0.037 Uiso 0.50 1 calc PR . -1
H4B H 0.5221 0.1449 0.2877 0.037 Uiso 0.50 1 calc PR . -1
H4C H 0.4706 0.2107 0.3456 0.037 Uiso 0.50 1 calc PR . -1
C5 C 0.8402(2) 0.3767(3) 0.2431(2) 0.0204(7) Uani 0.50 1 d PDU . -1
H5A H 0.8291 0.3237 0.2014 0.024 Uiso 0.50 1 calc PR . -1
H5B H 0.8737 0.3398 0.2845 0.024 Uiso 0.50 1 calc PR . -1
C6 C 0.88504(19) 0.4748(3) 0.21589(19) 0.0216(10) Uani 0.50 1 d PDU . -1
H6A H 0.9032 0.5221 0.2593 0.026 Uiso 0.50 1 calc PR . -1
H6B H 0.9340 0.4506 0.1914 0.026 Uiso 0.50 1 calc PR . -1
C7 C 0.8570(2) 0.6537(3) 0.1599(2) 0.0267(8) Uani 0.50 1 d PDU . -1
H7A H 0.9114 0.6577 0.1410 0.040 Uiso 0.50 1 calc PR . -1
H7B H 0.8593 0.6835 0.2113 0.040 Uiso 0.50 1 calc PR . -1
H7C H 0.8183 0.6964 0.1269 0.040 Uiso 0.50 1 calc PR . -1
C8 C 0.8308(2) 0.4923(14) 0.08389(18) 0.0274(14) Uani 0.50 1 d PDU . -1
H8A H 0.8812 0.5146 0.0621 0.041 Uiso 0.50 1 calc PR . -1
H8B H 0.7836 0.5200 0.0523 0.041 Uiso 0.50 1 calc PR . -1
H8C H 0.8282 0.4122 0.0861 0.041 Uiso 0.50 1 calc PR . -1
C9 C 0.7551(2) 0.7320(3) 0.3680(2) 0.0195(7) Uani 0.50 1 d PDU . -1
H9A H 0.7993 0.7667 0.3418 0.023 Uiso 0.50 1 calc PR . -1
H9B H 0.7774 0.7111 0.4195 0.023 Uiso 0.50 1 calc PR . -1
C10 C 0.6851(4) 0.8120(6) 0.3729(5) 0.0179(13) Uani 0.50 1 d PDU . -1
H10A H 0.6989 0.8652 0.4140 0.021 Uiso 0.50 1 calc PR . -1
H10B H 0.6763 0.8530 0.3249 0.021 Uiso 0.50 1 calc PR . -1
C11 C 0.6150(3) 0.7054(4) 0.4649(2) 0.0221(8) Uani 0.50 1 d PDU . -1
H11A H 0.5641 0.6670 0.4734 0.033 Uiso 0.50 1 calc PR . -1
H11B H 0.6240 0.7645 0.5019 0.033 Uiso 0.50 1 calc PR . -1
H11C H 0.6608 0.6538 0.4704 0.033 Uiso 0.50 1 calc PR . -1
C12 C 0.5386(2) 0.8285(3) 0.3783(3) 0.0243(8) Uani 0.50 1 d PDU . -1
H12A H 0.4883 0.7898 0.3884 0.036 Uiso 0.50 1 calc PR . -1
H12B H 0.5336 0.8566 0.3265 0.036 Uiso 0.50 1 calc PR . -1
H12C H 0.5474 0.8897 0.4137 0.036 Uiso 0.50 1 calc PR . -1
C15 C 0.4497(2) 0.5122(17) 0.31345(18) 0.026(3) Uani 0.50 1 d PU . -1
C16 C 0.3544(2) 0.5305(3) 0.3064(2) 0.0234(8) Uani 0.50 1 d PDU . -1
Cu2 Cu 0.71638(2) 0.47918(3) 0.19653(2) 0.01404(15) Uani 0.50 1 d P . -1
F4 F 0.31647(15) 0.4517(2) 0.26488(18) 0.0411(6) Uani 0.50 1 d PD . -1
F5 F 0.32685(14) 0.5248(4) 0.37503(14) 0.0508(17) Uani 0.50 1 d PD . -1
F6 F 0.33048(13) 0.6249(2) 0.27498(15) 0.0306(5) Uani 0.50 1 d PD . -1
N1 N 0.5929(3) 0.2339(4) 0.3637(3) 0.0167(9) Uani 0.50 1 d PDU . -1
N2 N 0.82989(17) 0.5377(2) 0.16086(16) 0.0193(6) Uani 0.50 1 d PDU . -1
N3 N 0.6090(3) 0.7518(4) 0.3879(2) 0.0162(9) Uani 0.50 1 d PDU . -1
O2 O 0.65548(14) 0.4362(2) 0.39144(12) 0.0165(5) Uani 0.50 1 d PDU . -1
O3 O 0.76525(13) 0.4143(2) 0.26944(13) 0.0157(4) Uani 0.50 1 d PDU . -1
O4 O 0.72567(14) 0.63621(19) 0.32720(13) 0.0157(4) Uani 0.50 1 d PDU . -1
O7 O 0.47993(10) 0.40739(16) 0.31690(9) 0.0364(4) Uani 1 1 d U . -1
O8 O 0.48132(16) 0.5224(2) 0.14296(16) 0.0297(9) Uani 0.50 1 d PDU A -1
C17 C 0.4477(3) 0.4289(5) 0.1034(3) 0.0300(11) Uani 0.50 1 d PDU A -1
H17A H 0.4257 0.3766 0.1392 0.036 Uiso 0.50 1 calc PR A -1
H17B H 0.4904 0.3913 0.0767 0.036 Uiso 0.50 1 calc PR A -1
C18 C 0.3792(2) 0.4703(3) 0.0467(3) 0.0322(11) Uani 0.50 1 d PDU A -1
H18A H 0.3982 0.4774 -0.0045 0.039 Uiso 0.50 1 calc PR A -1
H18B H 0.3312 0.4211 0.0447 0.039 Uiso 0.50 1 calc PR A -1
C19 C 0.3596(3) 0.5816(4) 0.0793(2) 0.0322(9) Uani 0.50 1 d PDU A -1
H19A H 0.3370 0.6322 0.0393 0.039 Uiso 0.50 1 calc PR A -1
H19B H 0.3203 0.5749 0.1185 0.039 Uiso 0.50 1 calc PR A -1
C20 C 0.4427(3) 0.6197(4) 0.1130(3) 0.0256(10) Uani 0.50 1 d PDU A -1
H20A H 0.4745 0.6527 0.0738 0.031 Uiso 0.50 1 calc PR A -1
H20B H 0.4368 0.6743 0.1534 0.031 Uiso 0.50 1 calc PR A -1
C13 C 0.63069(10) 0.28341(15) 0.14980(10) 0.0198(3) Uani 1 1 d U . .
C14 C 0.62307(12) 0.18606(17) 0.09445(11) 0.0290(4) Uani 1 1 d DU . .
O1 O 0.61403(10) 0.5000 0.24504(9) 0.0154(3) Uani 1 2 d SD . .
H1 H 0.5810(16) 0.5000 0.2079(14) 0.023 Uiso 1 2 d SD . .
O5 O 0.67117(8) 0.36192(11) 0.12844(7) 0.0242(3) Uani 1 1 d U . .
O6 O 0.59572(8) 0.26875(12) 0.20863(7) 0.0247(3) Uani 1 1 d U . .
F1 F 0.5601(3) 0.1216(3) 0.0984(3) 0.0450(12) Uani 0.50 1 d PD B 2
F2 F 0.68891(18) 0.1266(2) 0.09295(19) 0.0436(7) Uani 0.50 1 d PD B 2
F3 F 0.6113(2) 0.2275(2) 0.02096(13) 0.0446(7) Uani 0.50 1 d PD B 2
F1B F 0.5491(3) 0.1663(5) 0.0714(4) 0.084(2) Uani 0.50 1 d PD B 3
F2B F 0.6505(3) 0.0980(2) 0.1392(2) 0.0690(11) Uani 0.50 1 d PD B 3
F3B F 0.6712(2) 0.1883(3) 0.04204(18) 0.0473(7) Uani 0.50 1 d PD B 3
Cu1 Cu 0.605343(12) 0.369009(17) 0.306243(13) 0.02093(7) Uani 1 1 d . . .
Zn1 Zn 0.762158(16) 0.5000 0.365912(15) 0.01813(7) Uani 1 2 d S . .
Cl1 Cl 0.86789(4) 0.5000 0.44995(3) 0.02470(13) Uani 1 2 d S . .

loop_
_atom_site_aniso_label
_atom_site_aniso_U_11
_atom_site_aniso_U_22
_atom_site_aniso_U_33
_atom_site_aniso_U_23
_atom_site_aniso_U_13
_atom_site_aniso_U_12
C1 0.0217(16) 0.0271(19) 0.0147(15) 0.0006(13) 0.0007(12) -0.0054(15)
C2 0.021(2) 0.0217(19) 0.015(2) 0.0018(16) 0.0010(15) -0.0038(16)
C3 0.023(3) 0.020(3) 0.028(3) 0.002(2) 0.004(3) 0.005(2)
C4 0.025(2) 0.0200(19) 0.028(2) 0.0028(18) 0.0004(17) -0.0085(16)
C5 0.0211(16) 0.0215(18) 0.0191(15) 0.0006(13) 0.0050(12) 0.0055(13)
C6 0.0159(13) 0.026(3) 0.0226(14) 0.0010(12) 0.0012(11) 0.0015(12)
C7 0.0252(18) 0.026(2) 0.0295(19) 0.0021(15) 0.0056(15) -0.0075(15)
C8 0.0257(13) 0.037(4) 0.0203(13) -0.001(3) 0.0076(10) 0.010(4)
C9 0.0148(14) 0.0203(17) 0.0231(16) -0.0053(13) -0.0006(12) 0.0014(13)
C10 0.020(3) 0.015(3) 0.018(2) 0.0021(18) -0.0051(19) -0.002(2)
C11 0.027(2) 0.025(2) 0.014(2) -0.0004(16) 0.0033(16) -0.0021(18)
C12 0.0197(19) 0.0210(19) 0.032(2) -0.0071(19) 0.0007(17) 0.0018(15)
C15 0.0170(13) 0.045(8) 0.0156(12) 0.006(3) 0.0032(10) 0.017(4)
C16 0.0202(16) 0.021(2) 0.0295(17) 0.0094(12) 0.0024(14) -0.0006(12)
Cu2 0.01354(15) 0.0159(4) 0.01269(15) -0.00109(13) 0.00096(11) -0.00029(14)
F4 0.0212(12) 0.0323(14) 0.0676(19) 0.0002(13) -0.0101(12) -0.0061(11)
F5 0.0266(10) 0.087(5) 0.0416(12) 0.0267(19) 0.0183(9) 0.0197(16)
F6 0.0180(10) 0.0256(13) 0.0480(14) 0.0153(11) 0.0012(9) 0.0036(9)
N1 0.016(2) 0.0159(19) 0.019(2) -0.0012(18) 0.0034(16) -0.0010(15)
N2 0.0180(13) 0.0218(14) 0.0186(13) 0.0020(10) 0.0034(10) -0.0005(10)
N3 0.015(2) 0.0152(19) 0.018(3) -0.0032(18) -0.0013(16) 0.0016(15)
O2 0.0160(11) 0.0201(12) 0.0135(10) 0.0006(9) 0.0010(8) -0.0023(9)
O3 0.0135(10) 0.0186(12) 0.0149(10) -0.0007(9) 0.0009(8) 0.0017(9)
O4 0.0151(10) 0.0132(11) 0.0182(11) -0.0010(9) -0.0019(8) -0.0002(9)
O7 0.0334(8) 0.0454(10) 0.0316(8) -0.0067(7) 0.0108(6) -0.0202(8)
O8 0.0306(12) 0.018(3) 0.0369(13) -0.0017(11) -0.0183(10) 0.0006(10)
C17 0.031(2) 0.025(3) 0.032(2) -0.002(2) -0.0083(18) -0.001(2)
C18 0.0270(18) 0.036(3) 0.0310(19) -0.0021(16) -0.0126(15) -0.0010(15)
C19 0.027(2) 0.043(3) 0.026(2) 0.0024(19) -0.0059(16) 0.0041(19)
C20 0.025(2) 0.024(3) 0.027(2) 0.003(2) -0.0037(15) 0.005(2)
C13 0.0192(8) 0.0211(9) 0.0186(8) -0.0058(6) -0.0027(6) 0.0008(7)
C14 0.0349(10) 0.0228(10) 0.0299(10) -0.0091(8) 0.0064(8) -0.0031(8)
O1 0.0140(7) 0.0199(8) 0.0120(7) 0.000 -0.0007(6) 0.000
O5 0.0257(6) 0.0253(7) 0.0221(6) -0.0079(5) 0.0059(5) -0.0054(5)
O6 0.0252(6) 0.0311(7) 0.0181(6) -0.0060(5) 0.0029(5) -0.0077(6)
F1 0.050(3) 0.037(2) 0.050(2) -0.0253(16) 0.0178(19) -0.0232(19)
F2 0.0438(16) 0.0296(15) 0.0582(19) -0.0201(14) 0.0096(14) 0.0082(12)
F3 0.084(2) 0.0334(15) 0.0160(11) -0.0066(10) -0.0009(12) -0.0105(15)
F1B 0.0305(18) 0.107(5) 0.113(5) -0.090(4) -0.004(3) -0.013(3)
F2B 0.132(4) 0.0211(14) 0.055(2) -0.0052(14) 0.011(2) 0.0127(18)
F3B 0.0560(18) 0.0457(18) 0.0433(16) -0.0241(15) 0.0236(14) -0.0075(15)
Cu1 0.01359(10) 0.01407(11) 0.03486(13) 0.00490(9) 0.00029(8) -0.00046(7)
Zn1 0.01406(13) 0.02695(16) 0.01310(13) 0.000 -0.00064(9) 0.000
Cl1 0.0190(3) 0.0342(3) 0.0197(3) 0.000 -0.0055(2) 0.000

loop_
_atom_type_symbol
_atom_type_description
_atom_type_scat_dispersion_real
_atom_type_scat_dispersion_imag
_atom_type_scat_source
C C 0.0033 0.0016 'International Tables Vol C Tables 4.2.6.8 and 6.1.1.4'
H H 0.0000 0.0000 'International Tables Vol C Tables 4.2.6.8 and 6.1.1.4'
N N 0.0061 0.0033 'International Tables Vol C Tables 4.2.6.8 and 6.1.1.4'
O O 0.0106 0.0060 'International Tables Vol C Tables 4.2.6.8 and 6.1.1.4'
F F 0.0171 0.0103 'International Tables Vol C Tables 4.2.6.8 and 6.1.1.4'
Cl Cl 0.1484 0.1585 'International Tables Vol C Tables 4.2.6.8 and 6.1.1.4'
Cu Cu 0.3201 1.2651 'International Tables Vol C Tables 4.2.6.8 and 6.1.1.4'
Zn Zn 0.2839 1.4301 'International Tables Vol C Tables 4.2.6.8 and 6.1.1.4'

loop_
_geom_angle_atom_site_label_1
_geom_angle_atom_site_label_2
_geom_angle_atom_site_label_3
_geom_angle
_geom_angle_site_symmetry_1
_geom_angle_site_symmetry_3
_geom_angle_publ_flag
O2 C1 C2 108.5(3) . . ?
O2 C1 H1A 110.0 . . ?
C2 C1 H1A 110.0 . . ?
O2 C1 H1B 110.0 . . ?
C2 C1 H1B 110.0 . . ?
H1A C1 H1B 108.4 . . ?
N1 C2 C1 110.4(3) . . ?
N1 C2 H2A 109.6 . . ?
C1 C2 H2A 109.6 . . ?
N1 C2 H2B 109.6 . . ?
C1 C2 H2B 109.6 . . ?
H2A C2 H2B 108.1 . . ?
N1 C3 H3A 109.5 . . ?
N1 C3 H3B 109.5 . . ?
H3A C3 H3B 109.5 . . ?
N1 C3 H3C 109.5 . . ?
H3A C3 H3C 109.5 . . ?
H3B C3 H3C 109.5 . . ?
N1 C4 H4A 109.5 . . ?
N1 C4 H4B 109.5 . . ?
H4A C4 H4B 109.5 . . ?
N1 C4 H4C 109.5 . . ?
H4A C4 H4C 109.5 . . ?
H4B C4 H4C 109.5 . . ?
O3 C5 C6 107.8(3) . . ?
O3 C5 H5A 110.1 . . ?
C6 C5 H5A 110.1 . . ?
O3 C5 H5B 110.1 . . ?
C6 C5 H5B 110.1 . . ?
H5A C5 H5B 108.5 . . ?
N2 C6 C5 109.5(3) . . ?
N2 C6 H6A 109.8 . . ?
C5 C6 H6A 109.8 . . ?
N2 C6 H6B 109.8 . . ?
C5 C6 H6B 109.8 . . ?
H6A C6 H6B 108.2 . . ?
N2 C7 H7A 109.5 . . ?
N2 C7 H7B 109.5 . . ?
H7A C7 H7B 109.5 . . ?
N2 C7 H7C 109.5 . . ?
H7A C7 H7C 109.5 . . ?
H7B C7 H7C 109.5 . . ?
N2 C8 H8A 109.5 . . ?
N2 C8 H8B 109.5 . . ?
H8A C8 H8B 109.5 . . ?
N2 C8 H8C 109.5 . . ?
H8A C8 H8C 109.5 . . ?
H8B C8 H8C 109.5 . . ?
O4 C9 C10 109.1(4) . . ?
O4 C9 H9A 109.9 . . ?
C10 C9 H9A 109.9 . . ?
O4 C9 H9B 109.9 . . ?
C10 C9 H9B 109.9 . . ?
H9A C9 H9B 108.3 . . ?
N3 C10 C9 110.0(5) . . ?
N3 C10 H10A 109.7 . . ?
C9 C10 H10A 109.7 . . ?
N3 C10 H10B 109.7 . . ?
C9 C10 H10B 109.7 . . ?
H10A C10 H10B 108.2 . . ?
N3 C11 H11A 109.5 . . ?
N3 C11 H11B 109.5 . . ?
H11A C11 H11B 109.5 . . ?
N3 C11 H11C 109.5 . . ?
H11A C11 H11C 109.5 . . ?
H11B C11 H11C 109.5 . . ?
N3 C12 H12A 109.5 . . ?
N3 C12 H12B 109.5 . . ?
H12A C12 H12B 109.5 . . ?
N3 C12 H12C 109.5 . . ?
H12A C12 H12C 109.5 . . ?
H12B C12 H12C 109.5 . . ?
O7 C15 C16 119.3(11) . . ?
F6 C16 F4 106.6(3) . . ?
F6 C16 F5 108.5(3) . . ?
F4 C16 F5 106.8(3) . . ?
F6 C16 C15 114.5(7) . . ?
F4 C16 C15 111.0(7) . . ?
F5 C16 C15 109.1(3) . . ?
O3 Cu2 O1 95.50(9) . . ?
O3 Cu2 O5 105.31(9) . . ?
O1 Cu2 O5 94.00(5) . . ?
O3 Cu2 N2 90.73(11) . . ?
O1 Cu2 N2 151.95(8) . . ?
O5 Cu2 N2 110.69(9) . . ?
O3 Cu2 O5 153.52(9) . 6_565 ?
O1 Cu2 O5 82.79(4) . 6_565 ?
O5 Cu2 O5 101.17(8) . 6_565 ?
N2 Cu2 O5 79.62(8) . 6_565 ?
O3 Cu2 Zn1 37.75(8) . . ?
O1 Cu2 Zn1 73.04(5) . . ?
O5 Cu2 Zn1 135.46(4) . . ?
N2 Cu2 Zn1 96.49(8) . . ?
O5 Cu2 Zn1 118.43(4) 6_565 . ?
C4 N1 C2 110.4(4) . . ?
C4 N1 C3 109.3(4) . . ?
C2 N1 C3 111.8(4) . . ?
C4 N1 Cu1 115.7(3) . . ?
C2 N1 Cu1 99.1(3) . . ?
C3 N1 Cu1 110.2(5) . . ?
C8 N2 C7 108.8(6) . . ?
C8 N2 C6 111.3(5) . . ?
C7 N2 C6 109.4(3) . . ?
C8 N2 Cu2 102.9(3) . . ?
C7 N2 Cu2 126.2(2) . . ?
C6 N2 Cu2 97.53(19) . . ?
C11 N3 C12 110.0(4) . . ?
C11 N3 C10 111.1(4) . . ?
C12 N3 C10 108.9(4) . . ?
C11 N3 Cu1 111.8(3) . 6_565 ?
C12 N3 Cu1 113.0(3) . 6_565 ?
C10 N3 Cu1 101.7(4) . 6_565 ?
C1 O2 Cu1 110.8(2) . . ?
C1 O2 Zn1 120.64(19) . . ?
Cu1 O2 Zn1 109.03(11) . . ?
C5 O3 Cu2 105.78(19) . . ?
C5 O3 Zn1 121.9(2) . . ?
Cu2 O3 Zn1 111.76(12) . . ?
C9 O4 Zn1 116.80(19) . . ?
C9 O4 Cu1 114.18(19) . 6_565 ?
Zn1 O4 Cu1 108.89(11) . 6_565 ?
C15 O7 Cu1 123.3(3) . . ?
C17 O8 C20 109.9(4) . . ?
O8 C17 C18 107.0(4) . . ?
O8 C17 H17A 110.3 . . ?
C18 C17 H17A 110.3 . . ?
O8 C17 H17B 110.3 . . ?
C18 C17 H17B 110.3 . . ?
H17A C17 H17B 108.6 . . ?
C19 C18 C17 102.2(3) . . ?
C19 C18 H18A 111.3 . . ?
C17 C18 H18A 111.3 . . ?
C19 C18 H18B 111.3 . . ?
C17 C18 H18B 111.3 . . ?
H18A C18 H18B 109.2 . . ?
C20 C19 C18 102.3(3) . . ?
C20 C19 H19A 111.3 . . ?
C18 C19 H19A 111.3 . . ?
C20 C19 H19B 111.3 . . ?
C18 C19 H19B 111.3 . . ?
H19A C19 H19B 109.2 . . ?
O8 C20 C19 104.5(4) . . ?
O8 C20 H20A 110.9 . . ?
C19 C20 H20A 110.9 . . ?
O8 C20 H20B 110.9 . . ?
C19 C20 H20B 110.9 . . ?
H20A C20 H20B 108.9 . . ?
O5 C13 O6 131.38(17) . . ?
O5 C13 C14 114.72(15) . . ?
O6 C13 C14 113.90(16) . . ?
F3B C14 F1B 113.7(4) . . ?
F2 C14 F1 109.1(3) . . ?
F3B C14 F2B 104.1(3) . . ?
F1B C14 F2B 107.1(4) . . ?
F2 C14 F3 103.6(3) . . ?
F1 C14 F3 102.6(3) . . ?
F3B C14 C13 115.3(2) . . ?
F1B C14 C13 112.2(3) . . ?
F2 C14 C13 114.7(2) . . ?
F1 C14 C13 117.0(3) . . ?
F2B C14 C13 103.0(2) . . ?
F3 C14 C13 108.30(18) . . ?
Cu1 O1 Cu1 110.59(8) 6_565 . ?
Cu1 O1 Cu2 117.07(6) 6_565 . ?
Cu1 O1 Cu2 104.03(5) . . ?
Cu1 O1 Cu2 104.02(5) 6_565 6_565 ?
Cu1 O1 Cu2 117.07(6) . 6_565 ?
Cu1 O1 H1 112.1(10) 6_565 . ?
Cu1 O1 H1 112.1(10) . . ?
Cu2 O1 H1 100(2) . . ?
Cu2 O1 H1 100(2) 6_565 . ?
C13 O5 Cu2 123.69(12) . . ?
C13 O5 Cu2 128.90(11) . 6_565 ?
C13 O6 Cu1 126.51(12) . . ?
O2 Cu1 O1 92.55(8) . . ?
O2 Cu1 N1 90.31(14) . . ?
O1 Cu1 N1 177.08(13) . . ?
O2 Cu1 O4 59.39(10) . 6_565 ?
O1 Cu1 O4 90.83(8) . 6_565 ?
N1 Cu1 O4 91.12(15) . 6_565 ?
O2 Cu1 N3 75.95(14) . 6_565 ?
O1 Cu1 N3 168.47(12) . 6_565 ?
N1 Cu1 N3 14.42(12) . 6_565 ?
O4 Cu1 N3 82.73(15) 6_565 6_565 ?
O2 Cu1 O6 157.30(8) . . ?
O1 Cu1 O6 91.25(6) . . ?
N1 Cu1 O6 86.32(14) . . ?
O4 Cu1 O6 98.19(8) 6_565 . ?
N3 Cu1 O6 99.09(13) 6_565 . ?
O2 Cu1 O7 101.43(8) . . ?
O1 Cu1 O7 89.07(7) . . ?
N1 Cu1 O7 89.80(16) . . ?
O4 Cu1 O7 160.81(8) 6_565 . ?
N3 Cu1 O7 93.89(16) 6_565 . ?
O6 Cu1 O7 101.00(6) . . ?
O4 Zn1 O4 124.52(14) 6_565 . ?
O4 Zn1 O2 99.70(10) 6_565 6_565 ?
O4 Zn1 O2 58.64(10) . 6_565 ?
O4 Zn1 O2 58.64(10) 6_565 . ?
O4 Zn1 O2 99.70(10) . . ?
O2 Zn1 O2 45.81(14) 6_565 . ?
O4 Zn1 O3 42.03(10) 6_565 . ?
O4 Zn1 O3 100.25(10) . . ?
O2 Zn1 O3 118.55(9) 6_565 . ?
O2 Zn1 O3 94.20(9) . . ?
O4 Zn1 O3 100.25(10) 6_565 6_565 ?
O4 Zn1 O3 42.04(10) . 6_565 ?
O2 Zn1 O3 94.19(9) 6_565 6_565 ?
O2 Zn1 O3 118.56(9) . 6_565 ?
O3 Zn1 O3 62.68(14) . 6_565 ?
O4 Zn1 Cl1 117.37(7) 6_565 . ?
O4 Zn1 Cl1 117.37(7) . . ?
O2 Zn1 Cl1 120.26(7) 6_565 . ?
O2 Zn1 Cl1 120.26(7) . . ?
O3 Zn1 Cl1 120.40(7) . . ?
O3 Zn1 Cl1 120.40(7) 6_565 . ?
O4 Zn1 Cu2 61.30(7) 6_565 . ?
O4 Zn1 Cu2 70.56(7) . . ?
O2 Zn1 Cu2 96.05(6) 6_565 . ?
O2 Zn1 Cu2 92.32(6) . . ?
O3 Zn1 Cu2 30.49(7) . . ?
O3 Zn1 Cu2 39.19(7) 6_565 . ?
Cl1 Zn1 Cu2 142.02(2) . . ?
O4 Zn1 Cu2 70.56(7) 6_565 6_565 ?
O4 Zn1 Cu2 61.30(7) . 6_565 ?
O2 Zn1 Cu2 92.32(6) 6_565 6_565 ?
O2 Zn1 Cu2 96.05(6) . 6_565 ?
O3 Zn1 Cu2 39.19(7) . 6_565 ?
O3 Zn1 Cu2 30.49(7) 6_565 6_565 ?
Cl1 Zn1 Cu2 142.02(2) . 6_565 ?

loop_
_geom_bond_atom_site_label_1
_geom_bond_atom_site_label_2
_geom_bond_distance
_geom_bond_site_symmetry_2
_geom_bond_publ_flag
C1 O2 1.435(4) . ?
C1 C2 1.519(5) . ?
C1 H1A 0.9900 . ?
C1 H1B 0.9900 . ?
C2 N1 1.479(5) . ?
C2 H2A 0.9900 . ?
C2 H2B 0.9900 . ?
C3 N1 1.486(8) . ?
C3 H3A 0.9800 . ?
C3 H3B 0.9800 . ?
C3 H3C 0.9800 . ?
C4 N1 1.477(5) . ?
C4 H4A 0.9800 . ?
C4 H4B 0.9800 . ?
C4 H4C 0.9800 . ?
C5 O3 1.428(4) . ?
C5 C6 1.506(5) . ?
C5 H5A 0.9900 . ?
C5 H5B 0.9900 . ?
C6 N2 1.491(4) . ?
C6 H6A 0.9900 . ?
C6 H6B 0.9900 . ?
C7 N2 1.486(4) . ?
C7 H7A 0.9800 . ?
C7 H7B 0.9800 . ?
C7 H7C 0.9800 . ?
C8 N2 1.477(7) . ?
C8 H8A 0.9800 . ?
C8 H8B 0.9800 . ?
C8 H8C 0.9800 . ?
C9 O4 1.439(4) . ?
C9 C10 1.515(7) . ?
C9 H9A 0.9900 . ?
C9 H9B 0.9900 . ?
C10 N3 1.493(8) . ?
C10 H10A 0.9900 . ?
C10 H10B 0.9900 . ?
C11 N3 1.476(5) . ?
C11 H11A 0.9800 . ?
C11 H11B 0.9800 . ?
C11 H11C 0.9800 . ?
C12 N3 1.487(6) . ?
C12 H12A 0.9800 . ?
C12 H12B 0.9800 . ?
C12 H12C 0.9800 . ?
C15 O7 1.373(19) . ?
C15 C16 1.575(6) . ?
C16 F6 1.327(4) . ?
C16 F4 1.336(4) . ?
C16 F5 1.336(4) . ?
Cu2 O3 1.668(2) . ?
Cu2 O1 1.9660(17) . ?
Cu2 O5 1.9801(13) . ?
Cu2 N2 2.140(3) . ?
Cu2 O5 2.3743(13) 6_565 ?
Cu2 Zn1 3.0529(6) . ?
N1 Cu1 1.960(5) . ?
N3 Cu1 2.068(5) 6_565 ?
O2 Cu1 1.855(2) . ?
O2 Zn1 2.002(2) . ?
O3 Zn1 2.012(2) . ?
O4 Zn1 1.880(2) . ?
O4 Cu1 1.982(2) 6_565 ?
O7 Cu1 2.1354(17) . ?
O8 C17 1.428(6) . ?
O8 C20 1.430(5) . ?
C17 C18 1.534(6) . ?
C17 H17A 0.9900 . ?
C17 H17B 0.9900 . ?
C18 C19 1.522(6) . ?
C18 H18A 0.9900 . ?
C18 H18B 0.9900 . ?
C19 C20 1.518(6) . ?
C19 H19A 0.9900 . ?
C19 H19B 0.9900 . ?
C20 H20A 0.9900 . ?
C20 H20B 0.9900 . ?
C13 O5 1.243(2) . ?
C13 O6 1.245(2) . ?
C13 C14 1.542(2) . ?
C14 F3B 1.270(3) . ?
C14 F1B 1.272(5) . ?
C14 F2 1.305(3) . ?
C14 F1 1.307(5) . ?
C14 F2B 1.391(4) . ?
C14 F3 1.399(3) . ?
O1 Cu1 1.9462(10) 6_565 ?
O1 Cu1 1.9462(10) . ?
O1 Cu2 1.9661(17) 6_565 ?
O1 H1 0.820(18) . ?
O5 Cu2 2.3742(13) 6_565 ?
O6 Cu1 2.1184(13) . ?
Cu1 O4 1.982(2) 6_565 ?
Cu1 N3 2.068(5) 6_565 ?
Zn1 O4 1.880(2) 6_565 ?
Zn1 O2 2.002(2) 6_565 ?
Zn1 O3 2.012(2) 6_565 ?
Zn1 Cl1 2.1966(6) . ?
Zn1 Cu2 3.0529(6) 6_565 ?

loop_
_geom_hbond_atom_site_label_D
_geom_hbond_atom_site_label_H
_geom_hbond_atom_site_label_A
_geom_hbond_distance_DH
_geom_hbond_distance_HA
_geom_hbond_distance_DA
_geom_hbond_angle_DHA
_geom_hbond_site_symmetry_A
O1 H1 O8 0.820(18) 1.94(2) 2.734(3) 162(3) 6_565
O1 H1 O8 0.820(18) 1.94(2) 2.734(3) 162(3) .

loop_
_geom_torsion_atom_site_label_1
_geom_torsion_atom_site_label_2
_geom_torsion_atom_site_label_3
_geom_torsion_atom_site_label_4
_geom_torsion
_geom_torsion_site_symmetry_1
_geom_torsion_site_symmetry_2
_geom_torsion_site_symmetry_3
_geom_torsion_site_symmetry_4
_geom_torsion_publ_flag
O2 C1 C2 N1 45.3(4) . . . . ?
O3 C5 C6 N2 -52.4(3) . . . . ?
O4 C9 C10 N3 40.6(6) . . . . ?
O7 C15 C16 F6 -155.2(3) . . . . ?
O7 C15 C16 F4 -34.5(4) . . . . ?
O7 C15 C16 F5 83.0(5) . . . . ?
C1 C2 N1 C4 -168.8(4) . . . . ?
C1 C2 N1 C3 69.2(6) . . . . ?
C1 C2 N1 Cu1 -46.9(4) . . . . ?
C5 C6 N2 C8 -84.7(5) . . . . ?
C5 C6 N2 C7 155.0(3) . . . . ?
C5 C6 N2 Cu2 22.3(3) . . . . ?
O3 Cu2 N2 C8 120.7(6) . . . . ?
O1 Cu2 N2 C8 -136.1(6) . . . . ?
O5 Cu2 N2 C8 14.0(6) . . . . ?
O5 Cu2 N2 C8 -84.1(6) 6_565 . . . ?
Zn1 Cu2 N2 C8 158.1(6) . . . . ?
O3 Cu2 N2 C7 -114.0(3) . . . . ?
O1 Cu2 N2 C7 -10.8(4) . . . . ?
O5 Cu2 N2 C7 139.3(3) . . . . ?
O5 Cu2 N2 C7 41.2(3) 6_565 . . . ?
Zn1 Cu2 N2 C7 -76.6(3) . . . . ?
O3 Cu2 N2 C6 6.8(2) . . . . ?
O1 Cu2 N2 C6 109.9(2) . . . . ?
O5 Cu2 N2 C6 -99.90(18) . . . . ?
O5 Cu2 N2 C6 161.97(19) 6_565 . . . ?
Zn1 Cu2 N2 C6 44.18(18) . . . . ?
C9 C10 N3 C11 69.1(7) . . . . ?
C9 C10 N3 C12 -169.6(5) . . . . ?
C9 C10 N3 Cu1 -50.1(5) . . . 6_565 ?
C2 C1 O2 Cu1 -17.7(3) . . . . ?
C2 C1 O2 Zn1 -146.7(2) . . . . ?
C6 C5 O3 Cu2 57.4(3) . . . . ?
C6 C5 O3 Zn1 -71.6(3) . . . . ?
O1 Cu2 O3 C5 172.36(19) . . . . ?
O5 Cu2 O3 C5 76.7(2) . . . . ?
N2 Cu2 O3 C5 -35.0(2) . . . . ?
O5 Cu2 O3 C5 -102.8(2) 6_565 . . . ?
Zn1 Cu2 O3 C5 -134.7(3) . . . . ?
O1 Cu2 O3 Zn1 -52.92(11) . . . . ?
O5 Cu2 O3 Zn1 -148.61(9) . . . . ?
N2 Cu2 O3 Zn1 99.69(13) . . . . ?
O5 Cu2 O3 Zn1 31.9(3) 6_565 . . . ?
C10 C9 O4 Zn1 -137.6(3) . . . . ?
C10 C9 O4 Cu1 -8.9(4) . . . 6_565 ?
C16 C15 O7 Cu1 168.4(2) . . . . ?
C20 O8 C17 C18 -3.1(5) . . . . ?
O8 C17 C18 C19 -20.0(5) . . . . ?
C17 C18 C19 C20 34.1(5) . . . . ?
C17 O8 C20 C19 25.3(5) . . . . ?
C18 C19 C20 O8 -37.0(4) . . . . ?
O5 C13 C14 F3B 13.3(3) . . . . ?
O6 C13 C14 F3B -166.0(3) . . . . ?
O5 C13 C14 F1B -119.2(4) . . . . ?
O6 C13 C14 F1B 61.6(4) . . . . ?
O5 C13 C14 F2 74.8(3) . . . . ?
O6 C13 C14 F2 -104.4(3) . . . . ?
O5 C13 C14 F1 -155.5(3) . . . . ?
O6 C13 C14 F1 25.2(3) . . . . ?
O5 C13 C14 F2B 126.0(3) . . . . ?
O6 C13 C14 F2B -53.3(3) . . . . ?
O5 C13 C14 F3 -40.2(3) . . . . ?
O6 C13 C14 F3 140.5(2) . . . . ?
O3 Cu2 O1 Cu1 87.76(11) . . . 6_565 ?
O5 Cu2 O1 Cu1 -166.42(8) . . . 6_565 ?
N2 Cu2 O1 Cu1 -14.2(2) . . . 6_565 ?
O5 Cu2 O1 Cu1 -65.65(7) 6_565 . . 6_565 ?
Zn1 Cu2 O1 Cu1 57.06(7) . . . 6_565 ?
O3 Cu2 O1 Cu1 -34.57(10) . . . . ?
O5 Cu2 O1 Cu1 71.25(7) . . . . ?
N2 Cu2 O1 Cu1 -136.56(17) . . . . ?
O5 Cu2 O1 Cu1 172.02(7) 6_565 . . . ?
Zn1 Cu2 O1 Cu1 -65.27(5) . . . . ?
O3 Cu2 O1 Cu2 117.95(8) . . . 6_565 ?
O5 Cu2 O1 Cu2 -136.23(4) . . . 6_565 ?
N2 Cu2 O1 Cu2 15.96(19) . . . 6_565 ?
O5 Cu2 O1 Cu2 -35.46(4) 6_565 . . 6_565 ?
Zn1 Cu2 O1 Cu2 87.250(8) . . . 6_565 ?
O6 C13 O5 Cu2 16.1(3) . . . . ?
C14 C13 O5 Cu2 -163.00(12) . . . . ?
O6 C13 O5 Cu2 7.7(3) . . . 6_565 ?
C14 C13 O5 Cu2 -171.36(12) . . . 6_565 ?
O3 Cu2 O5 C13 50.16(17) . . . . ?
O1 Cu2 O5 C13 -46.66(15) . . . . ?
N2 Cu2 O5 C13 146.90(16) . . . . ?
O5 Cu2 O5 C13 -130.09(13) 6_565 . . . ?
Zn1 Cu2 O5 C13 23.11(17) . . . . ?
O3 Cu2 O5 Cu2 -179.75(10) . . . 6_565 ?
O1 Cu2 O5 Cu2 83.43(5) . . . 6_565 ?
N2 Cu2 O5 Cu2 -83.00(9) . . . 6_565 ?
O5 Cu2 O5 Cu2 0.005(2) 6_565 . . 6_565 ?
Zn1 Cu2 O5 Cu2 153.21(8) . . . 6_565 ?
O5 C13 O6 Cu1 -9.0(3) . . . . ?
C14 C13 O6 Cu1 170.06(12) . . . . ?
C1 O2 Cu1 O1 171.8(2) . . . . ?
Zn1 O2 Cu1 O1 -53.18(11) . . . . ?
C1 O2 Cu1 N1 -7.6(3) . . . . ?
Zn1 O2 Cu1 N1 127.39(18) . . . . ?
C1 O2 Cu1 O4 -98.7(2) . . . 6_565 ?
Zn1 O2 Cu1 O4 36.27(10) . . . 6_565 ?
C1 O2 Cu1 N3 -8.9(2) . . . 6_565 ?
Zn1 O2 Cu1 N3 126.07(19) . . . 6_565 ?
C1 O2 Cu1 O6 -88.8(3) . . . . ?
Zn1 O2 Cu1 O6 46.2(3) . . . . ?
C1 O2 Cu1 O7 82.2(2) . . . . ?
Zn1 O2 Cu1 O7 -142.75(10) . . . . ?
Cu1 O1 Cu1 O2 -32.64(10) 6_565 . . . ?
Cu2 O1 Cu1 O2 93.86(9) . . . . ?
Cu2 O1 Cu1 O2 86.22(10) 6_565 . . . ?
Cu1 O1 Cu1 O4 -92.04(10) 6_565 . . 6_565 ?
Cu2 O1 Cu1 O4 34.46(9) . . . 6_565 ?
Cu2 O1 Cu1 O4 26.82(10) 6_565 . . 6_565 ?
Cu1 O1 Cu1 N3 -36.3(8) 6_565 . . 6_565 ?
Cu2 O1 Cu1 N3 90.2(8) . . . 6_565 ?
Cu2 O1 Cu1 N3 82.6(8) 6_565 . . 6_565 ?
Cu1 O1 Cu1 O6 169.75(8) 6_565 . . . ?
Cu2 O1 Cu1 O6 -63.75(7) . . . . ?
Cu2 O1 Cu1 O6 -71.39(8) 6_565 . . . ?
Cu1 O1 Cu1 O7 68.77(8) 6_565 . . . ?
Cu2 O1 Cu1 O7 -164.73(7) . . . . ?
Cu2 O1 Cu1 O7 -172.37(8) 6_565 . . . ?
C4 N1 Cu1 O2 148.2(4) . . . . ?
C2 N1 Cu1 O2 30.2(3) . . . . ?
C3 N1 Cu1 O2 -87.1(3) . . . . ?
C4 N1 Cu1 O4 -152.4(4) . . . 6_565 ?
C2 N1 Cu1 O4 89.6(3) . . . 6_565 ?
C3 N1 Cu1 O4 -27.7(4) . . . 6_565 ?
C4 N1 Cu1 N3 153.4(14) . . . 6_565 ?
C2 N1 Cu1 N3 35.4(10) . . . 6_565 ?
C3 N1 Cu1 N3 -82.0(11) . . . 6_565 ?
C4 N1 Cu1 O6 -54.3(3) . . . . ?
C2 N1 Cu1 O6 -172.2(3) . . . . ?
C3 N1 Cu1 O6 70.4(3) . . . . ?
C4 N1 Cu1 O7 46.8(4) . . . . ?
C2 N1 Cu1 O7 -71.2(3) . . . . ?
C3 N1 Cu1 O7 171.4(3) . . . . ?
C13 O6 Cu1 O2 -64.8(3) . . . . ?
C13 O6 Cu1 O1 34.82(16) . . . . ?
C13 O6 Cu1 N1 -146.8(2) . . . . ?
C13 O6 Cu1 O4 -56.19(17) . . . 6_565 ?
C13 O6 Cu1 N3 -140.1(2) . . . 6_565 ?
C13 O6 Cu1 O7 124.12(15) . . . . ?
C15 O7 Cu1 O2 64.7(2) . . . . ?
C15 O7 Cu1 O1 -27.7(2) . . . . ?
C15 O7 Cu1 N1 155.0(3) . . . . ?
C15 O7 Cu1 O4 62.2(4) . . . 6_565 ?
C15 O7 Cu1 N3 141.2(2) . . . 6_565 ?
C15 O7 Cu1 O6 -118.8(2) . . . . ?
C9 O4 Zn1 O4 174.77(15) . . . 6_565 ?
Cu1 O4 Zn1 O4 43.6(2) 6_565 . . 6_565 ?
C9 O4 Zn1 O2 95.1(2) . . . 6_565 ?
Cu1 O4 Zn1 O2 -36.02(10) 6_565 . . 6_565 ?
C9 O4 Zn1 O2 116.3(2) . . . . ?
Cu1 O4 Zn1 O2 -14.82(13) 6_565 . . . ?
C9 O4 Zn1 O3 -147.6(2) . . . . ?
Cu1 O4 Zn1 O3 81.29(12) 6_565 . . . ?
C9 O4 Zn1 O3 -121.4(3) . . . 6_565 ?
Cu1 O4 Zn1 O3 107.50(17) 6_565 . . 6_565 ?
C9 O4 Zn1 Cl1 -15.3(2) . . . . ?
Cu1 O4 Zn1 Cl1 -146.44(7) 6_565 . . . ?
C9 O4 Zn1 Cu2 -154.6(2) . . . . ?
Cu1 O4 Zn1 Cu2 74.22(9) 6_565 . . . ?
C9 O4 Zn1 Cu2 -152.1(2) . . . 6_565 ?
Cu1 O4 Zn1 Cu2 76.80(9) 6_565 . . 6_565 ?
C1 O2 Zn1 O4 90.8(2) . . . 6_565 ?
Cu1 O2 Zn1 O4 -38.96(11) . . . 6_565 ?
C1 O2 Zn1 O4 -144.5(2) . . . . ?
Cu1 O2 Zn1 O4 85.73(13) . . . . ?
C1 O2 Zn1 O2 -119.0(2) . . . 6_565 ?
Cu1 O2 Zn1 O2 111.24(10) . . . 6_565 ?
C1 O2 Zn1 O3 114.4(2) . . . . ?
Cu1 O2 Zn1 O3 -15.43(13) . . . . ?
C1 O2 Zn1 O3 175.4(2) . . . 6_565 ?
Cu1 O2 Zn1 O3 45.62(16) . . . 6_565 ?
C1 O2 Zn1 Cl1 -14.7(3) . . . . ?
Cu1 O2 Zn1 Cl1 -144.49(7) . . . . ?
C1 O2 Zn1 Cu2 144.9(2) . . . . ?
Cu1 O2 Zn1 Cu2 15.06(11) . . . . ?
C1 O2 Zn1 Cu2 153.7(2) . . . 6_565 ?
Cu1 O2 Zn1 Cu2 23.89(11) . . . 6_565 ?
C5 O3 Zn1 O4 -115.6(3) . . . 6_565 ?
Cu2 O3 Zn1 O4 118.05(18) . . . 6_565 ?
C5 O3 Zn1 O4 113.2(2) . . . . ?
Cu2 O3 Zn1 O4 -13.21(14) . . . . ?
C5 O3 Zn1 O2 172.9(2) . . . 6_565 ?
Cu2 O3 Zn1 O2 46.54(16) . . . 6_565 ?
C5 O3 Zn1 O2 -146.2(2) . . . . ?
Cu2 O3 Zn1 O2 87.45(13) . . . . ?
C5 O3 Zn1 O3 93.7(2) . . . 6_565 ?
Cu2 O3 Zn1 O3 -32.66(14) . . . 6_565 ?
C5 O3 Zn1 Cl1 -17.2(3) . . . . ?
Cu2 O3 Zn1 Cl1 -143.59(8) . . . . ?
C5 O3 Zn1 Cu2 126.4(3) . . . . ?
C5 O3 Zn1 Cu2 119.4(3) . . . 6_565 ?
Cu2 O3 Zn1 Cu2 -6.98(4) . . . 6_565 ?
O3 Cu2 Zn1 O4 -42.35(15) . . . 6_565 ?
O1 Cu2 Zn1 O4 81.53(8) . . . 6_565 ?
O5 Cu2 Zn1 O4 3.40(10) . . . 6_565 ?
N2 Cu2 Zn1 O4 -125.11(11) . . . 6_565 ?
O5 Cu2 Zn1 O4 153.20(9) 6_565 . . 6_565 ?
O3 Cu2 Zn1 O4 166.20(15) . . . . ?
O1 Cu2 Zn1 O4 -69.92(8) . . . . ?
O5 Cu2 Zn1 O4 -148.05(10) . . . . ?
N2 Cu2 Zn1 O4 83.45(11) . . . . ?
O5 Cu2 Zn1 O4 1.76(8) 6_565 . . . ?
O3 Cu2 Zn1 O2 -140.12(15) . . . 6_565 ?
O1 Cu2 Zn1 O2 -16.25(7) . . . 6_565 ?
O5 Cu2 Zn1 O2 -94.37(9) . . . 6_565 ?
N2 Cu2 Zn1 O2 137.12(11) . . . 6_565 ?
O5 Cu2 Zn1 O2 55.43(8) 6_565 . . 6_565 ?
O3 Cu2 Zn1 O2 -94.33(14) . . . . ?
O1 Cu2 Zn1 O2 29.55(7) . . . . ?
O5 Cu2 Zn1 O2 -48.57(9) . . . . ?
N2 Cu2 Zn1 O2 -177.08(10) . . . . ?
O5 Cu2 Zn1 O2 101.23(8) 6_565 . . . ?
O1 Cu2 Zn1 O3 123.88(13) . . . . ?
O5 Cu2 Zn1 O3 45.75(14) . . . . ?
N2 Cu2 Zn1 O3 -82.76(15) . . . . ?
O5 Cu2 Zn1 O3 -164.44(13) 6_565 . . . ?
O3 Cu2 Zn1 O3 130.7(2) . . . 6_565 ?
O1 Cu2 Zn1 O3 -105.47(10) . . . 6_565 ?
O5 Cu2 Zn1 O3 176.40(12) . . . 6_565 ?
N2 Cu2 Zn1 O3 47.90(13) . . . 6_565 ?
O5 Cu2 Zn1 O3 -33.79(11) 6_565 . . 6_565 ?
O3 Cu2 Zn1 Cl1 56.30(13) . . . . ?
O1 Cu2 Zn1 Cl1 -179.819(8) . . . . ?
O5 Cu2 Zn1 Cl1 102.06(6) . . . . ?
N2 Cu2 Zn1 Cl1 -26.45(8) . . . . ?
O5 Cu2 Zn1 Cl1 -108.14(4) 6_565 . . . ?
O3 Cu2 Zn1 Cu2 152.45(13) . . . 6_565 ?
O1 Cu2 Zn1 Cu2 -83.674(13) . . . 6_565 ?
O5 Cu2 Zn1 Cu2 -161.80(6) . . . 6_565 ?
N2 Cu2 Zn1 Cu2 69.69(8) . . . 6_565 ?
O5 Cu2 Zn1 Cu2 -12.00(4) 6_565 . . 6_565 ?
